data_4115056
loop_
_publ_author_name
'Mikio Yasutake'
'Toru Koga'
'Youichi Sakamoto'
'Shingo Komatsu'
'Ming Zhou'
'Katsuya Sako'
'Hitoshi Tatemitsu'
'Satoru Onaka'
'Yoshio Aso'
'Shinobu Inoue'
'Teruo Shinmyozu'

_publ_section_title
;
 An Alternative Synthetic Route of [35](1,2,3,4,5)Cyclophane, and
 Structural Properties of Multibridged [3n]Cyclophanes and Their
 Charge-Transfer Complexes in the Solid State1
;
_journal_name_full 'Journal of the American Chemical Society'
_journal_page_first 10136
_journal_page_last 10145
_journal_paper_doi 10.1021/ja012363k
_journal_volume 124
_journal_year 2002
_chemical_formula_moiety 'C27 H24 N4 '
_chemical_formula_sum 'C27 H24 N4'
_chemical_formula_weight 404.51
_space_group_IT_number 2
_symmetry_cell_setting triclinic
_symmetry_Int_Tables_number 2
_symmetry_space_group_name_Hall '-P 1'
_symmetry_space_group_name_H-M 'P -1'
_cell_angle_alpha 91.268(5)
_cell_angle_beta 97.884(6)
_cell_angle_gamma 88.387(6)
_cell_formula_units_Z 2
_cell_length_a 10.560(3)
_cell_length_b 11.053(2)
_cell_length_c 9.239(3)
_cell_measurement_reflns_used 5026
_cell_measurement_temperature 93.2
_cell_measurement_theta_max 27.4
_cell_measurement_theta_min 2.9
_cell_volume 1067.6(5)
_computing_cell_refinement PROCESS-AUTO
_computing_data_collection PROCESS-AUTO
_computing_data_reduction 'teXsan Ver. 1.11'
_computing_publication_material 'teXsan Ver. 1.11'
_computing_structure_refinement SHELXL97
_computing_structure_solution SIR92
_diffrn_detector_area_resol_mean 10.00
_diffrn_measurement_device_type 'Rigaku RAXIS-RAPID Imaging Plate'
_diffrn_measurement_method \w
_diffrn_radiation_type 'Mo K\a'
_diffrn_radiation_wavelength 0.7107
_diffrn_reflns_av_R_equivalents 0.000
_diffrn_reflns_limit_h_max 13
_diffrn_reflns_limit_h_min 0
_diffrn_reflns_limit_k_max 14
_diffrn_reflns_limit_k_min -14
_diffrn_reflns_limit_l_max 11
_diffrn_reflns_limit_l_min -11
_diffrn_reflns_number 7071
_diffrn_reflns_theta_max 27.49
_exptl_absorpt_coefficient_mu 0.076
_exptl_absorpt_correction_T_max 0.992
_exptl_absorpt_correction_T_min 0.647
_exptl_absorpt_correction_type multi-scan
_exptl_absorpt_process_details '(Higashi, 1995)'
_exptl_crystal_colour red
_exptl_crystal_density_diffrn 1.258
_exptl_crystal_description prism
_exptl_crystal_size_max 0.500
_exptl_crystal_size_mid 0.200
_exptl_crystal_size_min 0.100
_refine_diff_density_max 0.61
_refine_diff_density_min -0.48
_refine_ls_extinction_coef 0.0029
_refine_ls_extinction_expression Fc^*^=kFc[1+0.001xFc^2^\l^3^/sin(2\q)]^-1/4^
_refine_ls_extinction_method SHELXL
_refine_ls_goodness_of_fit_ref 1.049
_refine_ls_hydrogen_treatment noref
_refine_ls_number_parameters 308
_refine_ls_number_reflns 2703
_refine_ls_R_factor_gt 0.0849
_refine_ls_shift/su_max 0.0000
_refine_ls_structure_factor_coef Fsqd
_refine_ls_weighting_details 'w = 1/[\s^2^(Fo^2^) + (0.1898P)^2^+0.4789P] where P=(Fo^2^+2Fc^2^)/3'
_refine_ls_weighting_scheme calc
_refine_ls_wR_factor_ref 0.2959
_reflns_number_gt 2703
_reflns_number_total 4241
_reflns_threshold_expression >2.0sigma(I)
_cod_data_source_file ja012363k_06.cif
_cod_data_source_block 33ct-tcne
_cod_original_cell_volume 1067.5(4)
_cod_original_sg_symbol_H-M 'P -1 '
_cod_original_formula_sum 'C27 H24 N4 '
_cod_database_code 4115056

loop_
_symmetry_equiv_pos_as_xyz
x,y,z
-x,-y,-z

loop_
_atom_site_label
_atom_site_type_symbol
_atom_site_fract_x
_atom_site_fract_y
_atom_site_fract_z
_atom_site_U_iso_or_equiv
_atom_site_adp_type
_atom_site_occupancy
_atom_site_calc_flag
_atom_site_refinement_flags
N(1) N 0.6909(3) 0.0228(3) 0.7714(4) 0.0247(7) Uani 1.00 d .
N(2) N 0.6352(3) -0.2175(3) 0.3850(4) 0.0290(8) Uani 1.00 d .
N(3) N 0.2353(3) 0.3872(3) 0.1678(4) 0.0265(7) Uani 1.00 d .
N(4) N 0.0017(3) 0.3154(3) -0.2461(4) 0.0316(8) Uani 1.00 d .
C(1) C 0.8259(3) 0.4214(3) 0.2842(4) 0.0161(7) Uani 1.00 d .
C(2) C 0.9235(3) 0.3325(3) 0.2892(4) 0.0188(7) Uani 1.00 d .
C(3) C 0.9271(3) 0.2453(3) 0.1764(5) 0.0227(8) Uani 1.00 d .
C(4) C 0.8326(3) 0.2513(3) 0.0536(4) 0.0203(8) Uani 1.00 d .
C(5) C 0.7336(3) 0.3393(3) 0.0463(4) 0.0174(7) Uani 1.00 d .
C(6) C 0.7355(3) 0.4263(3) 0.1597(4) 0.0174(7) Uani 1.00 d .
C(7) C 0.8071(3) 0.4986(3) 0.4187(4) 0.0194(7) Uani 1.00 d .
C(8) C 0.6789(3) 0.4775(3) 0.4788(4) 0.0206(8) Uani 1.00 d .
C(9) C 0.6645(3) 0.3533(3) 0.5433(4) 0.0184(7) Uani 1.00 d .
C(10) C 0.6577(3) 0.2491(3) 0.4313(4) 0.0170(7) Uani 1.00 d .
C(11) C 0.7549(3) 0.1595(3) 0.4352(4) 0.0203(8) Uani 1.00 d .
C(12) C 0.7596(3) 0.0755(3) 0.3208(4) 0.0199(8) Uani 1.00 d .
C(13) C 0.6626(3) 0.0788(3) 0.2011(4) 0.0190(7) Uani 1.00 d .
C(14) C 0.5650(3) 0.1674(3) 0.1930(4) 0.0161(7) Uani 1.00 d .
C(15) C 0.5605(3) 0.2490(3) 0.3111(4) 0.0153(7) Uani 1.00 d .
C(16) C 0.8751(3) -0.0098(3) 0.3134(4) 0.0239(8) Uani 1.00 d .
C(17) C 0.9542(4) 0.0151(4) 0.1911(5) 0.0244(10) Uani 0.85 d P
C(18) C 1.004(2) 0.067(2) 0.310(3) 0.026(6) Uani 0.15 d P
C(19) C 1.0202(3) 0.1382(3) 0.1964(5) 0.0293(9) Uani 1.00 d .
C(20) C 0.4772(3) 0.1858(3) 0.0506(4) 0.0184(7) Uani 1.00 d .
C(21) C 0.4909(3) 0.3091(3) -0.0172(4) 0.0200(7) Uani 1.00 d .
C(22) C 0.6203(3) 0.3312(3) -0.0738(4) 0.0212(8) Uani 1.00 d .
C(23) C 0.5539(4) -0.0329(4) 0.5267(5) 0.0144(9) Uani 0.80 d P
C(24) C 0.508(2) 0.034(2) 0.555(3) 0.032(5) Uani 0.20 d P
C(25) C 0.6262(3) 0.0020(3) 0.6649(4) 0.0232(8) Uani 1.00 d .
C(26) C 0.5958(3) -0.1356(3) 0.4425(4) 0.0220(8) Uani 1.00 d .
C(27) C 0.0399(5) 0.4521(4) -0.0144(6) 0.0150(9) Uani 0.70 d P
C(28) C 0.032(1) 0.513(1) 0.062(2) 0.020(2) Uani 0.30 d P
C(29) C 0.1487(3) 0.4227(4) 0.0970(5) 0.0290(9) Uani 1.00 d .
C(30) C 0.0097(3) 0.3812(3) -0.1493(4) 0.0224(8) Uani 1.00 d .
H(1) H 0.9895 0.3309 0.3720 0.0188 Uiso 1.00 calc .
H(2) H 0.8368 0.1912 -0.0243 0.0215 Uiso 1.00 calc .
H(3) H 0.6724 0.4902 0.1498 0.0210 Uiso 1.00 calc .
H(4) H 0.8755 0.4804 0.4938 0.0233 Uiso 1.00 calc .
H(5) H 0.8094 0.5813 0.3939 0.0233 Uiso 1.00 calc .
H(6) H 0.6690 0.5382 0.5514 0.0204 Uiso 1.00 calc .
H(7) H 0.6114 0.4884 0.3989 0.0204 Uiso 1.00 calc .
H(8) H 0.5890 0.3545 0.5885 0.0208 Uiso 1.00 calc .
H(9) H 0.7367 0.3387 0.6161 0.0208 Uiso 1.00 calc .
H(10) H 0.8216 0.1589 0.5165 0.0222 Uiso 1.00 calc .
H(11) H 0.6649 0.0180 0.1263 0.0200 Uiso 1.00 calc .
H(12) H 0.4887 0.3038 0.3112 0.0181 Uiso 1.00 calc .
H(13) H 0.8452 -0.0899 0.3017 0.0251 Uiso 1.00 calc .
H(14) H 0.9305 -0.0028 0.4040 0.0251 Uiso 1.00 calc .
H(15) H 0.8963 0.0116 0.1014 0.0429 Uiso 0.85 calc P
H(16) H 1.0161 -0.0483 0.1904 0.0429 Uiso 0.85 calc P
H(17) H 1.0753 0.1387 0.1227 0.0267 Uiso 1.00 calc .
H(18) H 1.0740 0.1456 0.2903 0.0267 Uiso 0.85 calc P
H(19) H 0.9771 0.0901 0.1041 0.0322 Uiso 0.15 calc P
H(20) H 0.6364 0.2666 -0.1389 0.0226 Uiso 1.00 calc .
H(21) H 0.6121 0.4052 -0.1259 0.0226 Uiso 1.00 calc .
H(22) H 0.4796 0.3698 0.0545 0.0208 Uiso 1.00 calc .
H(23) H 0.4247 0.3174 -0.0976 0.0208 Uiso 1.00 calc .
H(24) H 0.3904 0.1803 0.0704 0.0173 Uiso 1.00 calc .
H(25) H 0.4938 0.1241 -0.0167 0.0173 Uiso 1.00 calc .

loop_
_atom_site_aniso_label
_atom_site_aniso_U_11
_atom_site_aniso_U_22
_atom_site_aniso_U_33
_atom_site_aniso_U_12
_atom_site_aniso_U_13
_atom_site_aniso_U_23
N(1) 0.023(1) 0.027(2) 0.025(2) -0.002(1) 0.004(1) 0.001(1)
N(2) 0.035(2) 0.022(2) 0.033(2) 0.002(1) 0.017(2) 0.003(1)
N(3) 0.018(1) 0.031(2) 0.030(2) 0.000(1) 0.003(1) 0.004(1)
N(4) 0.040(2) 0.024(2) 0.034(2) -0.009(1) .018(2) -0.006(2)
C(1) 0.017(1) 0.015(2) 0.018(2) -0.002(1) 0.005(1) 0.002(1)
C(2) 0.015(2) 0.018(2) 0.024(2) -0.003(1) 0.004(1) 0.000(1)
C(3) 0.015(2) 0.018(2) 0.037(2) -0.003(1) .008(1) -0.001(2)
C(4) 0.022(2) 0.016(2) 0.025(2) -0.001(1) .010(1) -0.004(1)
C(5) 0.021(2) 0.018(2) 0.015(2) -0.004(1) 0.008(1) 0.003(1)
C(6) 0.019(2) 0.016(2) 0.018(2) 0.001(1) 0.006(1) 0.000(1)
C(7) 0.021(2) 0.019(2) 0.019(2) -0.003(1) .002(1) -0.002(1)
C(8) 0.021(2) 0.020(2) 0.021(2) -0.001(1) .005(1) -0.006(1)
C(9) 0.019(2) 0.023(2) 0.014(2) -0.003(1) .004(1) -0.001(1)
C(10) 0.018(2) 0.019(2) 0.015(2) -0.002(1) 0.005(1) 0.002(1)
C(11) 0.017(2) 0.023(2) 0.021(2) -0.002(1) 0.001(1) 0.006(1)
C(12) 0.017(2) 0.018(2) 0.026(2) 0.001(1) 0.004(1) 0.007(1)
C(13) 0.017(2) 0.015(2) 0.026(2) 0.000(1) 0.006(1) -0.002(1)
C(14) 0.015(1) 0.015(2) 0.018(2) -0.003(1) 0.003(1) 0.000(1)
C(15) 0.016(1) 0.017(2) 0.014(2) 0.000(1) 0.004(1) 0.005(1)
C(16) 0.020(2) 0.024(2) 0.027(2) 0.005(1) 0.005(1) 0.003(2)
C(17) 0.019(2) 0.019(2) 0.035(3) 0.006(2) 0.004(2) -0.005(2)
C(18) 0.012(10) 0.01(1) 0.06(2) 0.008(8) -0.01(1) 0.00(1)
C(19) 0.015(2) 0.022(2) 0.051(3) 0.002(1) 0.010(2) -0.005(2)
C(20) 0.018(2) 0.016(2) 0.020(2) 0.000(1) -0.001(1) 0.000(1)
C(21) 0.022(2) 0.021(2) 0.017(2) 0.002(1) 0.000(1) 0.005(1)
C(22) 0.027(2) 0.018(2) 0.019(2) -0.002(1) 0.004(1) 0.001(1)
C(23) 0.010(2) 0.020(3) 0.014(2) -0.003(2) .002(2) -0.003(2)
C(24) 0.02(1) 0.01(1) 0.07(2) 0.004(8) 0.03(1) 0.007(10)
C(25) 0.020(2) 0.028(2) 0.022(2) -0.007(1) 0.003(2) 0.005(2)
C(26) 0.021(2) 0.017(2) 0.029(2) 0.002(1) 0.008(1) 0.003(2)
C(27) 0.019(3) 0.010(2) 0.017(3) -0.001(2) 0.006(2) 0.000(2)
C(28) 0.015(6) 0.014(6) 0.034(8) 0.001(5) 0.008(5) 0.006(6)
C(29) 0.017(2) 0.031(2) 0.040(2) -0.002(2) 0.005(2) 0.010(2)
C(30) 0.028(2) 0.015(2) 0.026(2) -0.007(1) 0.011(2) 0.000(2)

loop_
_atom_type_symbol
_atom_type_description
_atom_type_scat_dispersion_real
_atom_type_scat_dispersion_imag
_atom_type_scat_source
C C 0.003 0.002
;International Tables for Crystallography
(1992, Vol. C, Tables 4.2.6.8 and 6.1.1.4)
;
H H 0.000 0.000
;International Tables for Crystallography
(1992, Vol. C, Table 6.1.1.4)
;
N N 0.006 0.003
;International Tables for Crystallography
(1992, Vol. C, Tables 4.2.6.8 and 6.1.1.4)
;

loop_
_geom_angle_atom_site_label_1
_geom_angle_atom_site_label_2
_geom_angle_atom_site_label_3
_geom_angle
_geom_angle_site_symmetry_1
_geom_angle_site_symmetry_2
_geom_angle_site_symmetry_3
_geom_angle_publ_flag
C(2) C(1) C(6) 118.2(3) . . 0_555 yes
C(2) C(1) C(7) 121.1(3) . . 0_555 yes
C(6) C(1) C(7) 120.2(3) . . 0_555 yes
C(1) C(2) C(3) 121.6(3) . . 0_555 yes
C(2) C(3) C(4) 118.7(3) . . 0_555 yes
C(2) C(3) C(19) 120.3(3) . . 0_555 yes
C(4) C(3) C(19) 120.6(3) . . 0_555 yes
C(3) C(4) C(5) 120.7(3) . . 0_555 yes
C(4) C(5) C(6) 118.7(3) . . 0_555 yes
C(4) C(5) C(22) 119.8(3) . . 0_555 yes
C(6) C(5) C(22) 121.2(3) . . 0_555 yes
C(1) C(6) C(5) 121.9(3) . . 0_555 yes
C(1) C(7) C(8) 114.1(3) . . 0_555 yes
C(7) C(8) C(9) 116.2(3) . . 0_555 yes
C(8) C(9) C(10) 114.1(3) . . 0_555 yes
C(9) C(10) C(11) 121.5(3) . . 0_555 yes
C(9) C(10) C(15) 120.0(3) . . 0_555 yes
C(11) C(10) C(15) 118.0(3) . . 0_555 yes
C(10) C(11) C(12) 121.7(3) . . 0_555 yes
C(11) C(12) C(13) 119.0(3) . . 0_555 yes
C(11) C(12) C(16) 121.9(3) . . 0_555 yes
C(13) C(12) C(16) 118.7(3) . . 0_555 yes
C(12) C(13) C(14) 120.7(3) . . 0_555 yes
C(13) C(14) C(15) 119.2(3) . . 0_555 yes
C(13) C(14) C(20) 119.9(3) . . 0_555 yes
C(15) C(14) C(20) 120.4(3) . . 0_555 yes
C(10) C(15) C(14) 121.1(3) . . 0_555 yes
C(12) C(16) C(17) 115.3(3) . . 0_555 yes
C(12) C(16) C(18) 110.5(8) . . 0_555 yes
C(17) C(16) C(18) 47(1) . . 0_555 yes
C(16) C(17) C(18) 70(1) . . 0_555 yes
C(16) C(17) C(19) 117.1(4) . . 0_555 yes
C(18) C(17) C(19) 56(1) . . 0_555 yes
C(16) C(18) C(17) 62.1(9) . . 0_555 yes
C(16) C(18) C(19) 122(1) . . 0_555 yes
C(17) C(18) C(19) 71(1) . . 0_555 yes
C(3) C(19) C(17) 113.5(3) . . 0_555 yes
C(3) C(19) C(18) 113(1) . . 0_555 yes
C(17) C(19) C(18) 51(1) . . 0_555 yes
C(14) C(20) C(21) 113.4(3) . . 0_555 yes
C(20) C(21) C(22) 116.4(3) . . 0_555 yes
C(5) C(22) C(21) 114.0(3) . . 0_555 yes
C(23) C(23) C(24) 42(1) 2_656 . 0_555 yes
C(23) C(23) C(24) 42(1) 2_656 2_656 0_555 yes
C(23) C(23) C(25) 119.6(5) 2_656 . 0_555 yes
C(23) C(23) C(26) 119.8(5) 2_656 . 0_555 yes
C(24) C(23) C(24) 85(2) . 2_656 0_555 yes
C(24) C(23) C(25) 77(1) . . 0_555 yes
C(24) C(23) C(26) 162(1) . . 0_555 yes
C(24) C(23) C(25) 162(1) 2_656 . 0_555 yes
C(24) C(23) C(26) 77(1) 2_656 . 0_555 yes
C(25) C(23) C(26) 120.6(3) . . 0_555 yes
C(23) C(24) C(23) 94(2) . 2_656 0_555 yes
C(23) C(24) C(24) 47(1) . 2_656 0_555 yes
C(23) C(24) C(25) 66(1) . . 0_555 yes
C(23) C(24) C(26) 161(2) . 2_656 0_555 yes
C(23) C(24) C(24) 47(1) 2_656 2_656 0_555 yes
C(23) C(24) C(25) 161(2) 2_656 . 0_555 yes
C(23) C(24) C(26) 66(1) 2_656 2_656 0_555 yes
C(24) C(24) C(25) 114(2) 2_656 . 0_555 yes
C(24) C(24) C(26) 114(2) 2_656 2_656 0_555 yes
C(25) C(24) C(26) 131(1) . 2_656 0_555 yes
N(1) C(25) C(23) 174.3(4) . . 0_555 yes
N(1) C(25) C(24) 149.3(9) . . 0_555 yes
C(23) C(25) C(24) 36.3(9) . . 0_555 yes
N(2) C(26) C(23) 175.0(4) . . 0_555 yes
N(2) C(26) C(24) 148(1) . 2_656 0_555 yes
C(23) C(26) C(24) 36.0(10) . 2_656 0_555 yes
C(27) C(27) C(28) 41.1(8) 2_565 . 0_555 yes
C(27) C(27) C(28) 45.1(9) 2_565 2_565 0_555 yes
C(27) C(27) C(29) 117.7(6) 2_565 . 0_555 yes
C(27) C(27) C(30) 119.2(6) 2_565 . 0_555 yes
C(28) C(27) C(28) 86(1) . 2_565 0_555 yes
C(28) C(27) C(29) 76.6(8) . . 0_555 yes
C(28) C(27) C(30) 160.3(9) . . 0_555 yes
C(28) C(27) C(29) 162(1) 2_565 . 0_555 yes
C(28) C(27) C(30) 74.2(9) 2_565 . 0_555 yes
C(29) C(27) C(30) 123.0(4) . . 0_555 yes
C(27) C(28) C(27) 93(1) . 2_565 0_555 yes
C(27) C(28) C(28) 44.6(9) . 2_565 0_555 yes
C(27) C(28) C(29) 65.9(8) . . 0_555 yes
C(27) C(28) C(30) 163(1) . 2_565 0_555 yes
C(27) C(28) C(28) 49.2(9) 2_565 2_565 0_555 yes
C(27) C(28) C(29) 159(1) 2_565 . 0_555 yes
C(27) C(28) C(30) 70.1(9) 2_565 2_565 0_555 yes
C(28) C(28) C(29) 110(1) 2_565 . 0_555 yes
C(28) C(28) C(30) 119(1) 2_565 2_565 0_555 yes
C(29) C(28) C(30) 130.2(9) . 2_565 0_555 yes
N(3) C(29) C(27) 169.7(5) . . 0_555 yes
N(3) C(29) C(28) 152.8(6) . . 0_555 yes
C(27) C(29) C(28) 37.5(5) . . 0_555 yes
N(4) C(30) C(27) 169.6(4) . . 0_555 yes
N(4) C(30) C(28) 154.6(6) . 2_565 0_555 yes
C(27) C(30) C(28) 35.8(5) . 2_565 0_555 yes

loop_
_geom_bond_atom_site_label_1
_geom_bond_atom_site_label_2
_geom_bond_distance
_geom_bond_site_symmetry_2
_geom_bond_publ_flag
N(1) C(25) 1.140(5) . yes
N(2) C(26) 1.137(5) . yes
N(3) C(29) 1.116(5) . yes
N(4) C(30) 1.136(5) . yes
C(1) C(2) 1.401(4) . yes
C(1) C(6) 1.391(4) . yes
C(1) C(7) 1.524(5) . yes
C(2) C(3) 1.407(5) . yes
C(3) C(4) 1.406(5) . yes
C(3) C(19) 1.516(5) . yes
C(4) C(5) 1.404(5) . yes
C(5) C(6) 1.405(5) . yes
C(5) C(22) 1.519(5) . yes
C(7) C(8) 1.558(5) . yes
C(8) C(9) 1.528(5) . yes
C(9) C(10) 1.527(5) . yes
C(10) C(11) 1.403(5) . yes
C(10) C(15) 1.405(4) . yes
C(11) C(12) 1.397(5) . yes
C(12) C(13) 1.400(5) . yes
C(12) C(16) 1.529(5) . yes
C(13) C(14) 1.397(4) . yes
C(14) C(15) 1.405(5) . yes
C(14) C(20) 1.517(5) . yes
C(16) C(17) 1.529(6) . yes
C(16) C(18) 1.63(2) . yes
C(17) C(18) 1.28(3) . yes
C(17) C(19) 1.543(6) . yes
C(18) C(19) 1.36(3) . yes
C(20) C(21) 1.531(5) . yes
C(21) C(22) 1.556(5) . yes
C(23) C(23) 1.373(8) 2_656 yes
C(23) C(24) 0.93(2) . yes
C(23) C(24) 0.93(3) 2_656 yes
C(23) C(25) 1.446(6) . yes
C(23) C(26) 1.455(6) . yes
C(24) C(24) 1.26(5) 2_656 yes
C(24) C(25) 1.54(2) . yes
C(24) C(26) 1.54(2) 2_656 yes
C(27) C(27) 1.378(10) 2_565 yes
C(27) C(28) 0.98(1) . yes
C(27) C(28) 0.91(1) 2_565 yes
C(27) C(29) 1.468(6) . yes
C(27) C(30) 1.460(6) . yes
C(28) C(28) 1.29(3) 2_565 yes
C(28) C(29) 1.56(1) . yes
C(28) C(30) 1.49(1) 2_565 yes

loop_
_geom_contact_atom_site_label_1
_geom_contact_atom_site_label_2
_geom_contact_distance
_geom_contact_site_symmetry_2
N(1) C(19) 3.469(5) 2_756
N(1) C(18) 3.52(2) 2_756
N(2) C(8) 3.501(5) 1_545
N(2) C(7) 3.579(5) 1_545
N(3) C(8) 3.573(5) 2_666
N(4) C(7) 3.480(5) 2_665
N(4) C(1) 3.524(5) 2_665
N(4) C(4) 3.588(6) 1_455
C(1) C(30) 3.202(5) 2_665
C(1) C(27) 3.377(7) 2_665
C(1) C(28) 3.38(1) 1_655
C(2) C(28) 3.27(1) 1_655
C(2) C(29) 3.343(6) 1_655
C(2) C(27) 3.511(7) 1_655
C(2) C(30) 3.569(5) 2_665
C(2) C(27) 3.585(7) 2_665
C(3) C(29) 3.264(5) 1_655
C(3) C(27) 3.265(7) 1_655
C(3) C(28) 3.43(1) 1_655
C(3) C(28) 3.57(1) 2_665
C(4) C(30) 3.210(6) 1_655
C(4) C(28) 3.27(1) 2_665
C(4) C(27) 3.291(6) 1_655
C(5) C(28) 3.28(1) 2_665
C(5) C(29) 3.317(5) 2_665
C(5) C(27) 3.414(6) 2_665
C(6) C(27) 3.220(7) 2_665
C(6) C(29) 3.315(6) 2_665
C(6) C(30) 3.490(5) 2_665
C(6) C(28) 3.49(1) 2_665
C(6) C(28) 3.54(1) 1_655
C(16) C(18) 3.60(3) 2_756

loop_
_geom_torsion_atom_site_label_1
_geom_torsion_atom_site_label_2
_geom_torsion_atom_site_label_3
_geom_torsion_atom_site_label_4
_geom_torsion
_geom_torsion_site_symmetry_1
_geom_torsion_site_symmetry_2
_geom_torsion_site_symmetry_3
_geom_torsion_site_symmetry_4
_geom_torsion_publ_flag
N(1) C(25) C(23) C(23) -170(4) 0_555 35_555 5_555 65_5 yes
N(1) C(25) C(23) C(24) -170(4) 0_555 35_555 5_555 65_5 yes
N(1) C(25) C(23) C(24) -169(6) 0_555 35_555 5_555 65_5 yes
N(1) C(25) C(23) C(26) 8(4) 0_555 35_555 5_555 65_5 yes
N(1) C(25) C(24) C(23) 178.3(9) 0_555 35_555 5_555 65_5 yes
N(1) C(25) C(24) C(23) 177(6) 0_555 35_555 5_555 65_5 yes
N(1) C(25) C(24) C(24) 177(1) 0_555 35_555 5_555 65_5 yes
N(1) C(25) C(24) C(26) -2(3) 0_555 35_555 5_555 65_5 yes
N(2) C(26) C(23) C(23) -175(4) 0_555 35_555 5_555 65_5 yes
N(2) C(26) C(23) C(24) -177(6) 0_555 35_555 5_555 65_5 yes
N(2) C(26) C(23) C(24) -175(5) 0_555 35_555 5_555 65_5 yes
N(2) C(26) C(23) C(25) 5(5) 0_555 35_555 5_555 65_5 yes
N(2) C(26) C(24) C(23) 179.2(9) 0_555 35_555 5_555 65_5 yes
N(2) C(26) C(24) C(23) -178(6) 0_555 35_555 5_555 65_5 yes
N(2) C(26) C(24) C(24) 179(1) 0_555 35_555 5_555 65_5 yes
N(2) C(26) C(24) C(25) 0(3) 0_555 35_555 5_555 65_5 yes
N(3) C(29) C(27) C(27) 179(2) 0_555 35_555 5_555 65_5 yes
N(3) C(29) C(27) C(28) -179(2) 0_555 35_555 5_555 65_5 yes
N(3) C(29) C(27) C(28) 175(3) 0_555 35_555 5_555 65_5 yes
N(3) C(29) C(27) C(30) 2(2) 0_555 35_555 5_555 65_5 yes
N(3) C(29) C(28) C(27) 179(1) 0_555 35_555 5_555 65_5 yes
N(3) C(29) C(28) C(27) -176(3) 0_555 35_555 5_555 65_5 yes
N(3) C(29) C(28) C(28) -179.2(10) 0_555 35_555 5_555 65_5 yes
N(3) C(29) C(28) C(30) 0(2) 0_555 35_555 5_555 65_5 yes
N(4) C(30) C(27) C(27) -175(2) 0_555 35_555 5_555 65_5 yes
N(4) C(30) C(27) C(28) -173(3) 0_555 35_555 5_555 65_5 yes
N(4) C(30) C(27) C(28) -176(2) 0_555 35_555 5_555 65_5 yes
N(4) C(30) C(27) C(29) 1(2) 0_555 35_555 5_555 65_5 yes
N(4) C(30) C(28) C(27) 178(1) 0_555 35_555 5_555 65_5 yes
N(4) C(30) C(28) C(27) 174(3) 0_555 35_555 5_555 65_5 yes
N(4) C(30) C(28) C(28) 177(1) 0_555 35_555 5_555 65_5 yes
N(4) C(30) C(28) C(29) -2(2) 0_555 35_555 5_555 65_5 yes
C(1) C(2) C(3) C(4) 2.4(5) 0_555 35_555 5_555 65_5 yes
C(1) C(2) C(3) C(19) -169.7(3) 0_555 35_555 5_555 65_5 yes
C(1) C(6) C(5) C(4) -5.6(5) 0_555 35_555 5_555 65_5 yes
C(1) C(6) C(5) C(22) 167.9(3) 0_555 35_555 5_555 65_5 yes
C(1) C(7) C(8) C(9) 66.9(4) 0_555 35_555 5_555 65_5 yes
C(2) C(1) C(6) C(5) 5.4(5) 0_555 35_555 5_555 65_5 yes
C(2) C(1) C(7) C(8) -114.5(3) 0_555 35_555 5_555 65_5 yes
C(2) C(3) C(4) C(5) -2.6(5) 0_555 35_555 5_555 65_5 yes
C(2) C(3) C(19) C(17) 117.2(4) 0_555 35_555 5_555 65_5 yes
C(2) C(3) C(19) C(18) 60(1) 0_555 35_555 5_555 65_5 yes
C(3) C(2) C(1) C(6) -3.8(5) 0_555 35_555 5_555 65_5 yes
C(3) C(2) C(1) C(7) 167.4(3) 0_555 35_555 5_555 65_5 yes
C(3) C(4) C(5) C(6) 4.1(5) 0_555 35_555 5_555 65_5 yes
C(3) C(4) C(5) C(22) -169.4(3) 0_555 35_555 5_555 65_5 yes
C(3) C(19) C(17) C(16) -65.4(5) 0_555 35_555 5_555 65_5 yes
C(3) C(19) C(17) C(18) -102(1) 0_555 35_555 5_555 65_5 yes
C(3) C(19) C(18) C(16) 64(1) 0_555 35_555 5_555 65_5 yes
C(3) C(19) C(18) C(17) 101.9(9) 0_555 35_555 5_555 65_5 yes
C(4) C(3) C(19) C(17) -54.8(5) 0_555 35_555 5_555 65_5 yes
C(4) C(3) C(19) C(18) -111(1) 0_555 35_555 5_555 65_5 yes
C(4) C(5) C(22) C(21) 115.1(4) 0_555 35_555 5_555 65_5 yes
C(5) C(4) C(3) C(19) 169.5(4) 0_555 35_555 5_555 65_5 yes
C(5) C(6) C(1) C(7) -165.8(3) 0_555 35_555 5_555 65_5 yes
C(5) C(22) C(21) C(20) -67.6(4) 0_555 35_555 5_555 65_5 yes
C(6) C(1) C(7) C(8) 56.4(4) 0_555 35_555 5_555 65_5 yes
C(6) C(5) C(22) C(21) -58.3(4) 0_555 35_555 5_555 65_5 yes
C(7) C(8) C(9) C(10) -66.7(4) 0_555 35_555 5_555 65_5 yes
C(8) C(9) C(10) C(11) 113.5(4) 0_555 35_555 5_555 65_5 yes
C(8) C(9) C(10) C(15) -59.0(4) 0_555 35_555 5_555 65_5 yes
C(9) C(10) C(11) C(12) -169.6(3) 0_555 35_555 5_555 65_5 yes
C(9) C(10) C(15) C(14) 168.1(3) 0_555 35_555 5_555 65_5 yes
C(10) C(11) C(12) C(13) -1.9(5) 0_555 35_555 5_555 65_5 yes
C(10) C(11) C(12) C(16) 170.7(3) 0_555 35_555 5_555 65_5 yes
C(10) C(15) C(14) C(13) 5.2(5) 0_555 35_555 5_555 65_5 yes
C(10) C(15) C(14) C(20) -166.3(3) 0_555 35_555 5_555 65_5 yes
C(11) C(10) C(15) C(14) -4.6(5) 0_555 35_555 5_555 65_5 yes
C(11) C(12) C(13) C(14) 2.4(5) 0_555 35_555 5_555 65_5 yes
C(11) C(12) C(16) C(17) -111.1(4) 0_555 35_555 5_555 65_5 yes
C(11) C(12) C(16) C(18) -59(1) 0_555 35_555 5_555 65_5 yes
C(12) C(11) C(10) C(15) 3.0(5) 0_555 35_555 5_555 65_5 yes
C(12) C(13) C(14) C(15) -4.0(5) 0_555 35_555 5_555 65_5 yes
C(12) C(13) C(14) C(20) 167.4(3) 0_555 35_555 5_555 65_5 yes
C(12) C(16) C(17) C(18) 95(1) 0_555 35_555 5_555 65_5 yes
C(12) C(16) C(17) C(19) 62.9(4) 0_555 35_555 5_555 65_5 yes
C(12) C(16) C(18) C(17) -106.0(8) 0_555 35_555 5_555 65_5 yes
C(12) C(16) C(18) C(19) -65(2) 0_555 35_555 5_555 65_5 yes
C(13) C(12) C(16) C(17) 61.5(4) 0_555 35_555 5_555 65_5 yes
C(13) C(12) C(16) C(18) 113(1) 0_555 35_555 5_555 65_5 yes
C(13) C(14) C(20) C(21) -114.4(4) 0_555 35_555 5_555 65_5 yes
C(14) C(13) C(12) C(16) -170.4(3) 0_555 35_555 5_555 65_5 yes
C(14) C(20) C(21) C(22) 67.1(4) 0_555 35_555 5_555 65_5 yes
C(15) C(14) C(20) C(21) 57.0(4) 0_555 35_555 5_555 65_5 yes
C(16) C(17) C(18) C(19) -145.0(10) 0_555 35_555 5_555 65_5 yes
C(16) C(17) C(19) C(18) 37(1) 0_555 35_555 5_555 65_5 yes
C(16) C(18) C(17) C(19) 145.0(10) 0_555 35_555 5_555 65_5 yes
C(16) C(18) C(19) C(17) -36(1) 0_555 35_555 5_555 65_5 yes
C(17) C(16) C(18) C(19) 40(1) 0_555 35_555 5_555 65_5 yes
C(18) C(16) C(17) C(19) -32(1) 0_555 35_555 5_555 65_5 yes
C(23) C(23) C(24) C(24) 0.0000(1) 0_555 35_555 5_555 65_5 yes
C(23) C(23) C(24) C(25) 1(6) 0_555 35_555 5_555 65_5 yes
C(23) C(23) C(24) C(26) -179(2) 0_555 35_555 5_555 65_5 yes
C(23) C(23) C(24) C(24) 0.0000(1) 0_555 35_555 5_555 65_5 yes
C(23) C(23) C(24) C(25) 179(2) 0_555 35_555 5_555 65_5 yes
C(23) C(23) C(24) C(26) -1(6) 0_555 35_555 5_555 65_5 yes
C(23) C(23) C(25) C(24) 0(1) 0_555 35_555 5_555 65_5 yes
C(23) C(23) C(26) C(24) 0(1) 0_555 35_555 5_555 65_5 yes
C(23) C(24) C(23) C(24) 0.0 0_555 35_555 5_555 65_5 yes
C(23) C(24) C(23) C(25) 1(6) 0_555 35_555 5_555 65_5 yes
C(23) C(24) C(23) C(26) 179(2) 0_555 35_555 5_555 65_5 yes
C(23) C(24) C(24) C(23) 180.0 0_555 35_555 5_555 65_5 yes
C(23) C(24) C(24) C(25) 179(2) 0_555 35_555 5_555 65_5 yes
C(23) C(24) C(24) C(26) 0(2) 0_555 35_555 5_555 65_5 yes
C(23) C(24) C(23) C(24) 0.0 0_555 35_555 5_555 65_5 yes
C(23) C(24) C(23) C(25) -179(2) 0_555 35_555 5_555 65_5 yes
C(23) C(24) C(23) C(26) -2(6) 0_555 35_555 5_555 65_5 yes
C(23) C(24) C(24) C(23) 180.0 0_555 35_555 5_555 65_5 yes
C(23) C(24) C(24) C(25) 0(2) 0_555 35_555 5_555 65_5 yes
C(23) C(24) C(24) C(26) -179(2) 0_555 35_555 5_555 65_5 yes
C(23) C(25) C(24) C(24) 0(1) 0_555 35_555 5_555 65_5 yes
C(23) C(25) C(24) C(26) 179(3) 0_555 35_555 5_555 65_5 yes
C(23) C(26) C(24) C(24) 0(1) 0_555 35_555 5_555 65_5 yes
C(23) C(26) C(24) C(25) -179(3) 0_555 35_555 5_555 65_5 yes
C(24) C(23) C(23) C(24) 180.0 0_555 35_555 5_555 65_5 yes
C(24) C(23) C(23) C(25) -179(2) 0_555 35_555 5_555 65_5 yes
C(24) C(23) C(23) C(26) 0(2) 0_555 35_555 5_555 65_5 yes
C(24) C(23) C(24) C(23) 0.0 0_555 35_555 5_555 65_5 yes
C(24) C(23) C(24) C(25) -1(6) 0_555 35_555 5_555 65_5 yes
C(24) C(23) C(24) C(26) 179(2) 0_555 35_555 5_555 65_5 yes
C(24) C(23) C(23) C(24) -180.0 0_555 35_555 5_555 65_5 yes
C(24) C(23) C(23) C(25) 0(2) 0_555 35_555 5_555 65_5 yes
C(24) C(23) C(23) C(26) -179(2) 0_555 35_555 5_555 65_5 yes
C(24) C(23) C(24) C(23) 0.0 0_555 35_555 5_555 65_5 yes
C(24) C(23) C(24) C(25) 179(2) 0_555 35_555 5_555 65_5 yes
C(24) C(23) C(24) C(26) -1(6) 0_555 35_555 5_555 65_5 yes
C(24) C(24) C(23) C(25) -1(6) 0_555 35_555 5_555 65_5 yes
C(24) C(24) C(23) C(26) -179(2) 0_555 35_555 5_555 65_5 yes
C(24) C(24) C(23) C(25) -179(2) 0_555 35_555 5_555 65_5 yes
C(24) C(24) C(23) C(26) -2(6) 0_555 35_555 5_555 65_5 yes
C(24) C(25) C(23) C(26) 179(1) 0_555 35_555 5_555 65_5 yes
C(24) C(26) C(23) C(25) 179(1) 0_555 35_555 5_555 65_5 yes
C(25) C(23) C(23) C(25) 180.0 0_555 35_555 5_555 65_5 yes
C(25) C(23) C(23) C(26) -1.1(9) 0_555 35_555 5_555 65_5 yes
C(25) C(23) C(24) C(26) -178(8) 0_555 35_555 5_555 65_5 yes
C(25) C(23) C(24) C(26) 178(4) 0_555 35_555 5_555 65_5 yes
C(25) C(24) C(23) C(26) -177(4) 0_555 35_555 5_555 65_5 yes
C(25) C(24) C(23) C(26) -179(8) 0_555 35_555 5_555 65_5 yes
C(25) C(24) C(24) C(25) -180.0 0_555 35_555 5_555 65_5 yes
C(25) C(24) C(24) C(26) 0(4) 0_555 35_555 5_555 65_5 yes
C(26) C(23) C(23) C(26) 180.0 0_555 35_555 5_555 65_5 yes
C(26) C(24) C(24) C(26) -180.0 0_555 35_555 5_555 65_5 yes
C(27) C(27) C(28) C(28) 0.0000(1) 0_555 35_555 5_555 65_5 yes
C(27) C(27) C(28) C(29) -3(3) 0_555 35_555 5_555 65_5 yes
C(27) C(27) C(28) C(30) 178(1) 0_555 35_555 5_555 65_5 yes
C(27) C(27) C(28) C(28) 0.0000(1) 0_555 35_555 5_555 65_5 yes
C(27) C(27) C(28) C(29) -178(1) 0_555 35_555 5_555 65_5 yes
C(27) C(27) C(28) C(30) 4(4) 0_555 35_555 5_555 65_5 yes
C(27) C(27) C(29) C(28) 1.1(9) 0_555 35_555 5_555 65_5 yes
C(27) C(27) C(30) C(28) -1.0(10) 0_555 35_555 5_555 65_5 yes
C(27) C(28) C(27) C(28) 0.0000(2) 0_555 35_555 5_555 65_5 yes
C(27) C(28) C(27) C(29) -4(4) 0_555 35_555 5_555 65_5 yes
C(27) C(28) C(27) C(30) -178(1) 0_555 35_555 5_555 65_5 yes
C(27) C(28) C(28) C(27) -180.0 0_555 35_555 5_555 65_5 yes
C(27) C(28) C(28) C(29) -178(1) 0_555 35_555 5_555 65_5 yes
C(27) C(28) C(28) C(30) 1(1) 0_555 35_555 5_555 65_5 yes
C(27) C(28) C(27) C(28) 0.0000(1) 0_555 35_555 5_555 65_5 yes
C(27) C(28) C(27) C(29) 178(1) 0_555 35_555 5_555 65_5 yes
C(27) C(28) C(27) C(30) 3(3) 0_555 35_555 5_555 65_5 yes
C(27) C(28) C(28) C(27) 180.0 0_555 35_555 5_555 65_5 yes
C(27) C(28) C(28) C(29) -1(1) 0_555 35_555 5_555 65_5 yes
C(27) C(28) C(28) C(30) 178(1) 0_555 35_555 5_555 65_5 yes
C(27) C(29) C(28) C(28) 1.1(9) 0_555 35_555 5_555 65_5 yes
C(27) C(29) C(28) C(30) -179(1) 0_555 35_555 5_555 65_5 yes
C(27) C(30) C(28) C(28) -1(1) 0_555 35_555 5_555 65_5 yes
C(27) C(30) C(28) C(29) 178(1) 0_555 35_555 5_555 65_5 yes
C(28) C(27) C(27) C(28) -180.0 0_555 35_555 5_555 65_5 yes
C(28) C(27) C(27) C(29) 178(1) 0_555 35_555 5_555 65_5 yes
C(28) C(27) C(27) C(30) 1(1) 0_555 35_555 5_555 65_5 yes
C(28) C(27) C(28) C(27) 0.0000(1) 0_555 35_555 5_555 65_5 yes
C(28) C(27) C(28) C(29) 3(3) 0_555 35_555 5_555 65_5 yes
C(28) C(27) C(28) C(30) -178(1) 0_555 35_555 5_555 65_5 yes
C(28) C(27) C(27) C(28) 180.0 0_555 35_555 5_555 65_5 yes
C(28) C(27) C(27) C(29) 1(1) 0_555 35_555 5_555 65_5 yes
C(28) C(27) C(27) C(30) 178(1) 0_555 35_555 5_555 65_5 yes
C(28) C(27) C(28) C(27) 0.0000(1) 0_555 35_555 5_555 65_5 yes
C(28) C(27) C(28) C(29) -178(1) 0_555 35_555 5_555 65_5 yes
C(28) C(27) C(28) C(30) 4(4) 0_555 35_555 5_555 65_5 yes
C(28) C(28) C(27) C(29) 4(4) 0_555 35_555 5_555 65_5 yes
C(28) C(28) C(27) C(30) 178(1) 0_555 35_555 5_555 65_5 yes
C(28) C(28) C(27) C(29) 178(1) 0_555 35_555 5_555 65_5 yes
C(28) C(28) C(27) C(30) 3(3) 0_555 35_555 5_555 65_5 yes
C(28) C(29) C(27) C(30) -177(1) 0_555 35_555 5_555 65_5 yes
C(28) C(30) C(27) C(29) -177(1) 0_555 35_555 5_555 65_5 yes
C(29) C(27) C(27) C(29) -180.0 0_555 35_555 5_555 65_5 yes
C(29) C(27) C(27) C(30) 2(1) 0_555 35_555 5_555 65_5 yes
C(29) C(27) C(28) C(30) 177(5) 0_555 35_555 5_555 65_5 yes
C(29) C(27) C(28) C(30) -173(3) 0_555 35_555 5_555 65_5 yes
C(29) C(28) C(27) C(30) 174(2) 0_555 35_555 5_555 65_5 yes
C(29) C(28) C(27) C(30) 177(4) 0_555 35_555 5_555 65_5 yes
C(29) C(28) C(28) C(29) -180.0 0_555 35_555 5_555 65_5 yes
C(29) C(28) C(28) C(30) 0(2) 0_555 35_555 5_555 65_5 yes
C(30) C(27) C(27) C(30) 180.0 0_555 35_555 5_555 65_5 yes
C(30) C(28) C(28) C(30) -180.0 0_555 35_555 5_555 65_5 yes
C(30) C(28) C(28) C(30) -180.0 0_555 35_555 5_555 65_5 yes
